data_4310168
loop_
_publ_author_name
'Shinobu Arata'
'Haruna Torigoe'
'Tomotaka Iihoshi'
'Naohide Matsumoto'
'Fran\,coise Dahan'
'Jean-Pierre Tuchagues'

_publ_contact_author_email naohide@aster.sci.kumamoto-u.ac.jp
_publ_contact_author_fax +81-96-342-3390
_publ_contact_author_name 'Naohide Matsumoto'
_publ_contact_author_phone +81-96-342-3390
_publ_section_title
;
NH/\p Interaction in a Spin-Crossover Complex [FeII(HLMe)2](BPh4)2.2CH3CN
(BPh4-= Tetraphenylborate; HLMe=
2-Methylimidazol-4-yl-methylideneamino-2-ethylpyridine)
;
_journal_name_full 'Inorganic Chemistry'
_journal_page_first 9288
_journal_page_last 9292
_journal_paper_doi 10.1021/ic051215i
_journal_volume 44
_journal_year 2005
_chemical_formula_sum 'C76 H74 B2 Fe N10'
_chemical_formula_weight 1204.92
_chemical_name_systematic
;
 ?
;
_space_group_IT_number 2
_symmetry_cell_setting triclinic
_symmetry_Int_Tables_number 2
_symmetry_space_group_name_Hall '-P 1'
_symmetry_space_group_name_H-M 'P -1'
_atom_sites_solution_hydrogens geom
_atom_sites_solution_primary direct
_atom_sites_solution_secondary difmap
_audit_creation_method SHELXL-97
_cell_angle_alpha 95.260(9)
_cell_angle_beta 103.596(10)
_cell_angle_gamma 96.039(12)
_cell_formula_units_Z 2
_cell_length_a 12.9678(12)
_cell_length_b 22.231(2)
_cell_length_c 11.3416(7)
_cell_measurement_temperature 110(2)
_cell_volume 3137.4(5)
_computing_cell_refinement 'CRYSALISRED 170, Oxford-Diffraction, 2002'
_computing_data_collection 'CRYSALIS 170, Oxford-Diffraction, 2002'
_computing_data_reduction 'CRYSALISRED 170, Oxford-Diffraction, 2002'
_computing_molecular_graphics 'ZORTEP (Zsolnai, 1996)'
_computing_structure_refinement 'SHELXL-97 (Sheldrick, 1997)'
_computing_structure_solution 'SHELXS-97 (Sheldrick, 1990)'
_diffrn_ambient_temperature 110(2)
_diffrn_measured_fraction_theta_full 0.993
_diffrn_measured_fraction_theta_max 0.993
_diffrn_measurement_device_type 'Oxford-Diffraction Xcalibur'
_diffrn_measurement_method '\w,\f scans'
_diffrn_radiation_monochromator graphite
_diffrn_radiation_source 'fine-focus sealed tube'
_diffrn_radiation_type MoK\a
_diffrn_radiation_wavelength 0.71073
_diffrn_reflns_av_R_equivalents 0.0568
_diffrn_reflns_av_sigmaI/netI 0.0589
_diffrn_reflns_limit_h_max 17
_diffrn_reflns_limit_h_min -17
_diffrn_reflns_limit_k_max 29
_diffrn_reflns_limit_k_min -29
_diffrn_reflns_limit_l_max 12
_diffrn_reflns_limit_l_min -15
_diffrn_reflns_number 26819
_diffrn_reflns_theta_full 28.06
_diffrn_reflns_theta_max 28.06
_diffrn_reflns_theta_min 3.26
_exptl_absorpt_coefficient_mu 0.294
_exptl_absorpt_correction_T_max 0.8258
_exptl_absorpt_correction_T_min 0.6647
_exptl_absorpt_correction_type gaussian
_exptl_absorpt_process_details
;
[Platon Program cf Spek, A.L. (1990) Acta Cryst A46, C34]
;
_exptl_crystal_colour Yellow-Brown
_exptl_crystal_density_diffrn 1.275
_exptl_crystal_density_method 'not measured'
_exptl_crystal_description Plate
_exptl_crystal_F_000 1272
_exptl_crystal_size_max 0.50
_exptl_crystal_size_mid 0.20
_exptl_crystal_size_min 0.10
_refine_diff_density_max 0.379
_refine_diff_density_min -0.293
_refine_diff_density_rms 0.060
_refine_ls_extinction_method none
_refine_ls_goodness_of_fit_ref 0.784
_refine_ls_hydrogen_treatment mixed
_refine_ls_matrix_type full
_refine_ls_number_parameters 802
_refine_ls_number_reflns 15118
_refine_ls_number_restraints 0
_refine_ls_restrained_S_all 0.784
_refine_ls_R_factor_all 0.0603
_refine_ls_R_factor_gt 0.0349
_refine_ls_shift/su_max 0.001
_refine_ls_shift/su_mean 0.000
_refine_ls_structure_factor_coef Fsqd
_refine_ls_weighting_details 'calc w=1/[\s^2^(Fo^2^)+(0.0000P)^2^+0.0000P] where P=(Fo^2^+2Fc^2^)/3'
_refine_ls_weighting_scheme calc
_refine_ls_wR_factor_gt 0.0485
_refine_ls_wR_factor_ref 0.0615
_reflns_number_gt 8007
_reflns_number_total 15118
_reflns_threshold_expression >2sigma(I)
_cod_data_source_file ic051215isi20050721_075310_4.cif
_cod_data_source_block fd2b
_cod_depositor_comments
;
The following automatic conversions were performed:
'_symmetry_cell_setting' value 'Triclinic' changed to 'triclinic'
according to '/home/saulius/struct/CIF-dictionaries/cif_core.dic'
dictionary named 'cif_core.dic' version 2.4.1 from
2010-06-29.

'_exptl_absorpt_correction_type' value 'Gaussian' changed to
'gaussian' according to
'/home/saulius/struct/CIF-dictionaries/cif_core.dic' dictionary named
'cif_core.dic' version 2.4.1 from 2010-06-29.

Automatic conversion script
Id: cif_fix_enum 1527 2010-12-29 10:47:43Z saulius 
;
_cod_original_cell_volume 3137.4(4)
_cod_database_code 4310168

loop_
_symmetry_equiv_pos_as_xyz
'x, y, z'
'-x, -y, -z'

loop_
_atom_site_label
_atom_site_type_symbol
_atom_site_fract_x
_atom_site_fract_y
_atom_site_fract_z
_atom_site_U_iso_or_equiv
_atom_site_adp_type
_atom_site_occupancy
_atom_site_symmetry_multiplicity
_atom_site_calc_flag
_atom_site_refinement_flags
_atom_site_disorder_assembly
_atom_site_disorder_group
Fe Fe 0.33722(2) 0.256537(11) 0.58123(2) 0.02676(6) Uani 1 1 d . . .
N1 N 0.30918(11) 0.33462(6) 0.92016(13) 0.0323(3) Uani 1 1 d . . .
H1N H 0.2794 0.3434 0.9807 0.035 Uiso 1 1 calc R . .
N2 N 0.33024(11) 0.29208(6) 0.74608(13) 0.0284(3) Uani 1 1 d . . .
N3 N 0.48299(10) 0.30009(5) 0.63955(13) 0.0267(3) Uani 1 1 d . . .
N4 N 0.36632(11) 0.23341(6) 0.41524(13) 0.0288(3) Uani 1 1 d . . .
N5 N 0.20213(11) 0.41076(6) 0.46802(13) 0.0326(3) Uani 1 1 d . . .
H5N H 0.1982 0.4485 0.4517 0.036 Uiso 1 1 calc R . .
N6 N 0.27132(10) 0.32865(6) 0.52033(13) 0.0275(3) Uani 1 1 d . . .
N7 N 0.18823(10) 0.21981(6) 0.52964(13) 0.0279(3) Uani 1 1 d . . .
N8 N 0.37881(10) 0.17801(6) 0.64519(13) 0.0277(3) Uani 1 1 d . . .
C1 C 0.15347(14) 0.26226(8) 0.79937(18) 0.0467(5) Uani 1 1 d . . .
H1A H 0.1253 0.2729 0.8704 0.051 Uiso 1 1 calc R . .
H1B H 0.1548 0.2181 0.7879 0.051 Uiso 1 1 calc R . .
H1C H 0.1075 0.2746 0.7264 0.051 Uiso 1 1 calc R . .
C2 C 0.26398(13) 0.29436(7) 0.81978(17) 0.0303(4) Uani 1 1 d . . .
C3 C 0.40699(13) 0.35929(8) 0.91337(17) 0.0325(4) Uani 1 1 d . . .
H3 H 0.4556 0.3892 0.9707 0.036 Uiso 1 1 calc R . .
C4 C 0.42116(13) 0.33180(7) 0.80567(15) 0.0249(4) Uani 1 1 d . . .
C5 C 0.50553(12) 0.33337(7) 0.74291(15) 0.0255(4) Uani 1 1 d . . .
H5 H 0.5731 0.3573 0.7757 0.028 Uiso 1 1 calc R . .
C6 C 0.56874(13) 0.29667(7) 0.57449(16) 0.0314(4) Uani 1 1 d . . .
H6A H 0.6393 0.3057 0.6340 0.034 Uiso 1 1 calc R . .
H6B H 0.5642 0.3276 0.5166 0.034 Uiso 1 1 calc R . .
C7 C 0.55856(12) 0.23361(7) 0.50492(16) 0.0294(4) Uani 1 1 d . . .
H7A H 0.6242 0.2292 0.4765 0.032 Uiso 1 1 calc R . .
H7B H 0.5511 0.2023 0.5601 0.032 Uiso 1 1 calc R . .
C8 C 0.46357(14) 0.22367(7) 0.39743(17) 0.0303(4) Uani 1 1 d . . .
C9 C 0.47945(15) 0.21076(8) 0.28170(17) 0.0348(4) Uani 1 1 d . . .
H9 H 0.5484 0.2041 0.2725 0.038 Uiso 1 1 calc R . .
C10 C 0.39570(15) 0.20757(8) 0.17991(17) 0.0367(4) Uani 1 1 d . . .
H10 H 0.4061 0.1998 0.1000 0.040 Uiso 1 1 calc R . .
C11 C 0.29481(15) 0.21616(8) 0.19788(17) 0.0402(5) Uani 1 1 d . . .
H11 H 0.2343 0.2126 0.1303 0.044 Uiso 1 1 calc R . .
C12 C 0.28507(14) 0.22962(8) 0.31266(16) 0.0321(4) Uani 1 1 d . . .
H12 H 0.2167 0.2370 0.3229 0.035 Uiso 1 1 calc R . .
C13 C 0.40064(12) 0.42385(7) 0.53255(16) 0.0294(4) Uani 1 1 d . . .
H13A H 0.3918 0.4656 0.5147 0.032 Uiso 1 1 calc R . .
H13B H 0.4427 0.4058 0.4805 0.032 Uiso 1 1 calc R . .
H13C H 0.4379 0.4245 0.6186 0.032 Uiso 1 1 calc R . .
C14 C 0.29395(13) 0.38704(7) 0.50807(15) 0.0258(4) Uani 1 1 d . . .
C15 C 0.11615(14) 0.36733(8) 0.45664(17) 0.0379(5) Uani 1 1 d . . .
H15 H 0.0424 0.3716 0.4306 0.042 Uiso 1 1 calc R . .
C16 C 0.15975(13) 0.31664(7) 0.49088(15) 0.0265(4) Uani 1 1 d . . .
C17 C 0.11627(12) 0.25434(7) 0.49206(15) 0.0272(4) Uani 1 1 d . . .
H17 H 0.0418 0.2401 0.4675 0.030 Uiso 1 1 calc R . .
C18 C 0.14910(13) 0.15508(7) 0.52698(16) 0.0329(4) Uani 1 1 d . . .
H18A H 0.0793 0.1443 0.4664 0.036 Uiso 1 1 calc R . .
H18B H 0.1389 0.1471 0.6082 0.036 Uiso 1 1 calc R . .
C19 C 0.23093(12) 0.11656(7) 0.49260(15) 0.0313(4) Uani 1 1 d . . .
H19A H 0.1987 0.0733 0.4734 0.034 Uiso 1 1 calc R . .
H19B H 0.2496 0.1298 0.4184 0.034 Uiso 1 1 calc R . .
C20 C 0.33035(13) 0.12207(7) 0.59325(16) 0.0287(4) Uani 1 1 d . . .
C21 C 0.36572(13) 0.06943(7) 0.63610(17) 0.0316(4) Uani 1 1 d . . .
H21 H 0.3322 0.0306 0.5953 0.035 Uiso 1 1 calc R . .
C22 C 0.44808(13) 0.07384(8) 0.73620(17) 0.0347(4) Uani 1 1 d . . .
H22 H 0.4736 0.0382 0.7661 0.038 Uiso 1 1 calc R . .
C23 C 0.49463(13) 0.13096(8) 0.79428(16) 0.0323(4) Uani 1 1 d . . .
H23 H 0.5510 0.1353 0.8664 0.035 Uiso 1 1 calc R . .
C24 C 0.45831(13) 0.18106(8) 0.74628(16) 0.0306(4) Uani 1 1 d . . .
H24 H 0.4910 0.2202 0.7866 0.034 Uiso 1 1 calc R . .
B1 B 0.17906(15) -0.10966(9) 0.29460(18) 0.0279(4) Uani 1 1 d . . .
C25 C 0.24759(13) -0.09579(7) 0.43759(16) 0.0258(4) Uani 1 1 d . . .
C26 C 0.20004(14) -0.09895(7) 0.53545(16) 0.0321(4) Uani 1 1 d . . .
H26 H 0.1242 -0.1054 0.5191 0.035 Uiso 1 1 calc R . .
C27 C 0.25923(15) -0.09308(7) 0.65562(16) 0.0353(4) Uani 1 1 d . . .
H27 H 0.2240 -0.0954 0.7199 0.039 Uiso 1 1 calc R . .
C28 C 0.37081(15) -0.08372(8) 0.68203(18) 0.0385(5) Uani 1 1 d . . .
H28 H 0.4123 -0.0792 0.7641 0.042 Uiso 1 1 calc R . .
C29 C 0.42000(14) -0.08108(7) 0.58596(16) 0.0330(4) Uani 1 1 d . . .
H29 H 0.4959 -0.0753 0.6021 0.036 Uiso 1 1 calc R . .
C30 C 0.35996(13) -0.08682(7) 0.46904(16) 0.0294(4) Uani 1 1 d . . .
H30 H 0.3958 -0.0846 0.4052 0.032 Uiso 1 1 calc R . .
C31 C 0.23405(12) -0.06653(7) 0.20893(15) 0.0263(4) Uani 1 1 d . . .
C32 C 0.29073(13) -0.00920(7) 0.25279(17) 0.0340(4) Uani 1 1 d . . .
H32 H 0.3029 0.0044 0.3374 0.037 Uiso 1 1 calc R . .
C33 C 0.33022(14) 0.02894(8) 0.18055(19) 0.0392(5) Uani 1 1 d . . .
H33 H 0.3708 0.0670 0.2164 0.043 Uiso 1 1 calc R . .
C34 C 0.31148(14) 0.01244(9) 0.05680(18) 0.0398(5) Uani 1 1 d . . .
H34 H 0.3374 0.0390 0.0061 0.044 Uiso 1 1 calc R . .
C35 C 0.25324(16) -0.04447(9) 0.00759(18) 0.0467(5) Uani 1 1 d . . .
H35 H 0.2399 -0.0572 -0.0775 0.051 Uiso 1 1 calc R . .
C36 C 0.21494(13) -0.08236(8) 0.08249(16) 0.0331(4) Uani 1 1 d . . .
H36 H 0.1742 -0.1205 0.0468 0.036 Uiso 1 1 calc R . .
C37 C 0.05877(13) -0.09146(7) 0.27531(15) 0.0275(4) Uani 1 1 d . . .
C38 C 0.03154(13) -0.04260(7) 0.34282(16) 0.0311(4) Uani 1 1 d . . .
H38 H 0.0859 -0.0207 0.4084 0.034 Uiso 1 1 calc R . .
C39 C -0.06788(15) -0.02390(8) 0.32151(17) 0.0386(5) Uani 1 1 d . . .
H39 H -0.0808 0.0094 0.3724 0.042 Uiso 1 1 calc R . .
C40 C -0.14879(14) -0.05337(9) 0.22632(17) 0.0421(5) Uani 1 1 d . . .
H40 H -0.2180 -0.0408 0.2105 0.046 Uiso 1 1 calc R . .
C41 C -0.12715(14) -0.10197(8) 0.15368(17) 0.0380(4) Uani 1 1 d . . .
H41 H -0.1814 -0.1224 0.0862 0.042 Uiso 1 1 calc R . .
C42 C -0.02731(13) -0.12055(8) 0.17940(17) 0.0351(4) Uani 1 1 d . . .
H42 H -0.0156 -0.1548 0.1300 0.039 Uiso 1 1 calc R . .
C43 C 0.17401(12) -0.18343(7) 0.26053(14) 0.0251(3) Uani 1 1 d . . .
C44 C 0.12023(13) -0.22319(8) 0.32186(16) 0.0331(4) Uani 1 1 d . . .
H44 H 0.0850 -0.2062 0.3790 0.036 Uiso 1 1 calc R . .
C45 C 0.11567(14) -0.28555(8) 0.30366(18) 0.0385(5) Uani 1 1 d . . .
H45 H 0.0773 -0.3104 0.3470 0.042 Uiso 1 1 calc R . .
C46 C 0.16698(14) -0.31199(8) 0.22216(17) 0.0392(5) Uani 1 1 d . . .
H46 H 0.1626 -0.3551 0.2073 0.043 Uiso 1 1 calc R . .
C47 C 0.22478(15) -0.27469(8) 0.16268(17) 0.0380(4) Uani 1 1 d . . .
H47 H 0.2614 -0.2918 0.1071 0.042 Uiso 1 1 calc R . .
C48 C 0.22860(14) -0.21284(8) 0.18481(16) 0.0322(4) Uani 1 1 d . . .
H48 H 0.2715 -0.1882 0.1458 0.035 Uiso 1 1 calc R . .
B2 B 0.29959(15) 0.58669(9) 0.73441(18) 0.0266(4) Uani 1 1 d . . .
C49 C 0.23035(12) 0.54573(7) 0.80972(15) 0.0267(4) Uani 1 1 d . . .
C50 C 0.20066(14) 0.56880(9) 0.91256(17) 0.0392(5) Uani 1 1 d . . .
H50 H 0.2198 0.6110 0.9403 0.043 Uiso 1 1 calc R . .
C51 C 0.14379(15) 0.53314(9) 0.97807(18) 0.0432(5) Uani 1 1 d . . .
H51 H 0.1251 0.5513 1.0479 0.048 Uiso 1 1 calc R . .
C52 C 0.11521(14) 0.47175(9) 0.94096(18) 0.0408(5) Uani 1 1 d . . .
H52 H 0.0759 0.4471 0.9838 0.045 Uiso 1 1 calc R . .
C53 C 0.14499(14) 0.44669(9) 0.84002(18) 0.0411(5) Uani 1 1 d . . .
H53 H 0.1277 0.4042 0.8140 0.045 Uiso 1 1 calc R . .
C54 C 0.19947(14) 0.48302(8) 0.77721(17) 0.0342(4) Uani 1 1 d . . .
H54 H 0.2174 0.4644 0.7072 0.038 Uiso 1 1 calc R . .
C55 C 0.24819(13) 0.56668(7) 0.58841(16) 0.0277(4) Uani 1 1 d . . .
C56 C 0.13703(13) 0.55671(8) 0.54005(17) 0.0325(4) Uani 1 1 d . . .
H56 H 0.0921 0.5597 0.5949 0.036 Uiso 1 1 calc R . .
C57 C 0.09020(14) 0.54290(8) 0.41840(17) 0.0374(4) Uani 1 1 d . . .
H57 H 0.0144 0.5369 0.3906 0.041 Uiso 1 1 calc R . .
C58 C 0.15213(14) 0.53753(8) 0.33524(17) 0.0360(4) Uani 1 1 d . . .
H58 H 0.1195 0.5275 0.2505 0.040 Uiso 1 1 calc R . .
C59 C 0.26390(14) 0.54716(7) 0.37771(16) 0.0316(4) Uani 1 1 d . . .
H59 H 0.3079 0.5444 0.3218 0.035 Uiso 1 1 calc R . .
C60 C 0.30973(13) 0.56079(7) 0.50220(16) 0.0295(4) Uani 1 1 d . . .
H60 H 0.3855 0.5664 0.5302 0.032 Uiso 1 1 calc R . .
C61 C 0.42553(13) 0.57476(8) 0.77348(14) 0.0261(4) Uani 1 1 d . . .
C62 C 0.46192(14) 0.52478(8) 0.82857(16) 0.0330(4) Uani 1 1 d . . .
H62 H 0.4115 0.4952 0.8468 0.036 Uiso 1 1 calc R . .
C63 C 0.56868(13) 0.51693(8) 0.85739(16) 0.0342(4) Uani 1 1 d . . .
H63 H 0.5893 0.4821 0.8950 0.038 Uiso 1 1 calc R . .
C64 C 0.64775(14) 0.55840(8) 0.83314(16) 0.0354(4) Uani 1 1 d . . .
H64 H 0.7211 0.5527 0.8536 0.039 Uiso 1 1 calc R . .
C65 C 0.61329(14) 0.60839(9) 0.77757(16) 0.0373(4) Uani 1 1 d . . .
H65 H 0.6643 0.6377 0.7595 0.041 Uiso 1 1 calc R . .
C66 C 0.50592(14) 0.61641(8) 0.74799(16) 0.0321(4) Uani 1 1 d . . .
H66 H 0.4855 0.6510 0.7093 0.035 Uiso 1 1 calc R . .
C67 C 0.29469(12) 0.65951(7) 0.76561(16) 0.0264(4) Uani 1 1 d . . .
C68 C 0.34771(13) 0.69022(8) 0.87982(16) 0.0316(4) Uani 1 1 d . . .
H68 H 0.3897 0.6686 0.9377 0.035 Uiso 1 1 calc R . .
C69 C 0.34140(14) 0.75199(8) 0.91259(17) 0.0372(4) Uani 1 1 d . . .
H69 H 0.3797 0.7712 0.9913 0.041 Uiso 1 1 calc R . .
C70 C 0.28134(15) 0.78482(8) 0.83357(18) 0.0379(5) Uani 1 1 d . . .
H70 H 0.2751 0.8262 0.8564 0.042 Uiso 1 1 calc R . .
C71 C 0.22982(15) 0.75546(8) 0.71878(18) 0.0383(5) Uani 1 1 d . . .
H71 H 0.1896 0.7778 0.6610 0.042 Uiso 1 1 calc R . .
C72 C 0.23479(13) 0.69448(8) 0.68507(17) 0.0317(4) Uani 1 1 d . . .
H72 H 0.1968 0.6760 0.6057 0.035 Uiso 1 1 calc R . .
N9 N 0.01772(16) 0.15840(9) 0.23793(19) 0.0715(6) Uani 1 1 d . . .
C73 C 0.02787(16) 0.11561(10) 0.1834(2) 0.0450(5) Uani 1 1 d . . .
C74 C 0.04221(16) 0.05947(9) 0.11672(18) 0.0509(5) Uani 1 1 d . . .
H74A H -0.0190 0.0285 0.1112 0.056 Uiso 1 1 calc R . .
H74B H 0.1081 0.0450 0.1596 0.056 Uiso 1 1 calc R . .
H74C H 0.0472 0.0669 0.0343 0.056 Uiso 1 1 calc R . .
N10 N 0.13692(12) 0.32853(7) 1.07115(15) 0.0460(4) Uani 1 1 d . . .
C75 C 0.05904(14) 0.31457(8) 1.09997(18) 0.0374(4) Uani 1 1 d . . .
C76 C -0.03848(14) 0.29672(10) 1.1343(2) 0.0592(7) Uani 1 1 d . . .
H76A H -0.0454 0.3261 1.2009 0.065 Uiso 1 1 calc R . .
H76B H -0.0371 0.2562 1.1615 0.065 Uiso 1 1 calc R . .
H76C H -0.0995 0.2957 1.0638 0.065 Uiso 1 1 calc R . .

loop_
_atom_site_aniso_label
_atom_site_aniso_U_11
_atom_site_aniso_U_22
_atom_site_aniso_U_33
_atom_site_aniso_U_23
_atom_site_aniso_U_13
_atom_site_aniso_U_12
Fe 0.02862(13) 0.02396(13) 0.02630(13) -0.00056(11) 0.00687(11) 0.00009(10)
N1 0.0388(8) 0.0356(9) 0.0234(8) 0.0009(7) 0.0102(7) 0.0060(7)
N2 0.0339(8) 0.0264(8) 0.0258(8) 0.0089(6) 0.0076(7) 0.0019(6)
N3 0.0333(8) 0.0176(7) 0.0283(8) -0.0044(6) 0.0070(6) 0.0069(6)
N4 0.0334(8) 0.0194(7) 0.0321(8) -0.0001(6) 0.0053(7) 0.0050(6)
N5 0.0345(8) 0.0220(7) 0.0389(9) 0.0050(7) 0.0053(7) -0.0001(6)
N6 0.0294(7) 0.0269(7) 0.0262(8) 0.0008(6) 0.0096(6) 0.0006(6)
N7 0.0272(7) 0.0245(8) 0.0302(8) -0.0041(6) 0.0094(6) -0.0039(6)
N8 0.0266(7) 0.0265(8) 0.0308(8) 0.0018(6) 0.0091(7) 0.0036(6)
C1 0.0375(10) 0.0444(12) 0.0517(13) -0.0210(10) 0.0188(10) -0.0177(9)
C2 0.0338(9) 0.0224(9) 0.0313(10) -0.0034(8) 0.0049(8) 0.0006(7)
C3 0.0272(8) 0.0300(9) 0.0345(11) -0.0010(8) -0.0014(8) 0.0027(7)
C4 0.0286(8) 0.0182(8) 0.0272(9) 0.0037(7) 0.0040(7) 0.0053(7)
C5 0.0242(8) 0.0171(8) 0.0327(10) 0.0021(7) 0.0048(7) -0.0033(6)
C6 0.0362(9) 0.0278(9) 0.0278(10) 0.0019(8) 0.0064(8) -0.0012(7)
C7 0.0267(8) 0.0273(9) 0.0360(10) 0.0057(8) 0.0077(8) 0.0100(7)
C8 0.0388(10) 0.0203(8) 0.0364(11) 0.0069(8) 0.0147(9) 0.0092(7)
C9 0.0438(10) 0.0289(10) 0.0360(11) 0.0011(8) 0.0186(9) 0.0058(8)
C10 0.0532(12) 0.0328(10) 0.0255(10) 0.0041(8) 0.0119(9) 0.0068(9)
C11 0.0476(11) 0.0401(11) 0.0322(11) -0.0046(9) 0.0131(10) 0.0024(9)
C12 0.0358(9) 0.0360(10) 0.0264(10) 0.0045(8) 0.0109(8) 0.0061(8)
C13 0.0276(8) 0.0279(9) 0.0319(10) 0.0051(8) 0.0043(8) 0.0061(7)
C14 0.0272(8) 0.0241(8) 0.0276(9) -0.0011(7) 0.0102(7) 0.0058(7)
C15 0.0329(9) 0.0337(10) 0.0462(12) 0.0004(9) 0.0099(9) 0.0045(8)
C16 0.0300(8) 0.0282(9) 0.0213(8) 0.0027(7) 0.0057(7) 0.0060(7)
C17 0.0217(8) 0.0302(9) 0.0288(9) 0.0050(8) 0.0045(7) 0.0017(7)
C18 0.0317(9) 0.0312(10) 0.0305(10) 0.0016(8) 0.0021(8) -0.0057(7)
C19 0.0346(9) 0.0257(9) 0.0300(10) -0.0059(8) 0.0090(8) -0.0060(7)
C20 0.0350(9) 0.0245(9) 0.0295(10) -0.0022(7) 0.0162(8) 0.0030(7)
C21 0.0307(9) 0.0244(9) 0.0410(11) -0.0030(8) 0.0162(8) -0.0008(7)
C22 0.0374(10) 0.0281(10) 0.0380(11) 0.0024(8) 0.0080(9) 0.0051(8)
C23 0.0326(9) 0.0331(10) 0.0267(9) 0.0003(8) 0.0034(8) -0.0035(8)
C24 0.0331(9) 0.0268(9) 0.0273(9) -0.0008(7) 0.0023(8) -0.0013(7)
B1 0.0294(10) 0.0261(10) 0.0238(10) -0.0007(8) 0.0027(8) -0.0037(8)
C25 0.0366(9) 0.0168(8) 0.0259(9) 0.0009(7) 0.0116(8) 0.0045(7)
C26 0.0411(10) 0.0297(10) 0.0277(10) 0.0039(8) 0.0136(8) 0.0029(8)
C27 0.0531(11) 0.0276(9) 0.0252(9) 0.0026(8) 0.0108(9) 0.0035(8)
C28 0.0562(12) 0.0229(9) 0.0306(10) 0.0003(8) 0.0034(9) -0.0014(8)
C29 0.0389(10) 0.0252(9) 0.0320(10) -0.0028(8) 0.0068(8) 0.0006(8)
C30 0.0338(9) 0.0255(9) 0.0305(10) 0.0019(8) 0.0132(8) -0.0005(7)
C31 0.0235(8) 0.0297(9) 0.0255(9) 0.0003(7) 0.0053(7) 0.0064(7)
C32 0.0404(10) 0.0263(9) 0.0319(10) -0.0014(8) 0.0062(9) -0.0004(8)
C33 0.0378(10) 0.0336(10) 0.0421(12) 0.0054(9) 0.0066(9) -0.0068(8)
C34 0.0412(11) 0.0387(11) 0.0355(11) 0.0168(9) 0.0008(9) -0.0034(9)
C35 0.0642(14) 0.0533(13) 0.0283(11) 0.0115(10) 0.0199(10) 0.0087(11)
C36 0.0343(9) 0.0364(10) 0.0254(9) -0.0032(8) 0.0053(8) 0.0008(8)
C37 0.0292(8) 0.0292(9) 0.0240(9) 0.0064(7) 0.0059(7) 0.0020(7)
C38 0.0357(9) 0.0299(10) 0.0268(9) 0.0032(8) 0.0064(8) 0.0041(8)
C39 0.0524(11) 0.0416(11) 0.0272(10) 0.0037(9) 0.0162(9) 0.0171(9)
C40 0.0363(10) 0.0648(14) 0.0371(11) 0.0226(11) 0.0222(9) 0.0164(10)
C41 0.0400(10) 0.0442(12) 0.0282(10) 0.0065(9) 0.0061(9) 0.0022(9)
C42 0.0366(10) 0.0335(10) 0.0352(11) 0.0071(9) 0.0065(9) 0.0077(8)
C43 0.0260(8) 0.0286(9) 0.0186(8) 0.0022(7) 0.0036(7) -0.0008(7)
C44 0.0370(9) 0.0372(10) 0.0263(9) 0.0026(8) 0.0130(8) 0.0004(8)
C45 0.0413(10) 0.0321(10) 0.0383(11) -0.0029(9) 0.0080(9) -0.0012(8)
C46 0.0483(11) 0.0243(9) 0.0374(11) 0.0004(8) -0.0020(9) 0.0018(8)
C47 0.0469(11) 0.0362(10) 0.0283(10) 0.0004(8) 0.0050(9) 0.0070(9)
C48 0.0401(10) 0.0272(9) 0.0317(10) 0.0075(8) 0.0108(8) 0.0084(8)
B2 0.0258(9) 0.0284(10) 0.0241(10) -0.0020(8) 0.0071(8) -0.0012(8)
C49 0.0269(8) 0.0260(9) 0.0276(9) 0.0042(7) 0.0055(7) 0.0076(7)
C50 0.0494(11) 0.0381(11) 0.0325(11) 0.0062(9) 0.0129(9) 0.0094(9)
C51 0.0524(12) 0.0501(13) 0.0340(11) 0.0107(10) 0.0200(10) 0.0112(10)
C52 0.0316(9) 0.0468(12) 0.0474(13) 0.0204(11) 0.0126(9) 0.0014(9)
C53 0.0335(10) 0.0422(11) 0.0439(12) 0.0177(10) 0.0008(9) -0.0026(9)
C54 0.0469(11) 0.0274(9) 0.0257(9) -0.0003(8) 0.0061(9) 0.0019(8)
C55 0.0334(9) 0.0203(8) 0.0307(10) 0.0035(7) 0.0096(8) 0.0049(7)
C56 0.0300(9) 0.0345(10) 0.0343(10) 0.0091(8) 0.0084(8) 0.0043(8)
C57 0.0395(10) 0.0331(10) 0.0333(11) -0.0013(9) 0.0042(9) -0.0077(8)
C58 0.0488(11) 0.0253(9) 0.0250(9) 0.0013(8) -0.0036(9) -0.0042(8)
C59 0.0428(10) 0.0252(9) 0.0271(9) 0.0034(8) 0.0117(8) -0.0017(8)
C60 0.0316(9) 0.0282(9) 0.0301(10) -0.0005(8) 0.0129(8) 0.0017(7)
C61 0.0327(9) 0.0286(9) 0.0154(8) -0.0046(7) 0.0060(7) 0.0028(7)
C62 0.0441(10) 0.0287(10) 0.0268(9) -0.0020(8) 0.0126(8) 0.0034(8)
C63 0.0318(9) 0.0348(10) 0.0325(10) -0.0008(8) 0.0005(8) 0.0094(8)
C64 0.0297(9) 0.0405(11) 0.0322(10) -0.0061(9) 0.0027(8) 0.0073(8)
C65 0.0350(10) 0.0452(12) 0.0254(10) -0.0047(9) 0.0013(8) -0.0012(8)
C66 0.0378(9) 0.0284(9) 0.0278(10) 0.0001(8) 0.0053(8) 0.0037(7)
C67 0.0245(8) 0.0295(9) 0.0281(9) 0.0029(7) 0.0140(7) 0.0000(7)
C68 0.0384(10) 0.0283(10) 0.0306(10) 0.0019(8) 0.0140(8) 0.0042(8)
C69 0.0430(11) 0.0348(11) 0.0333(10) -0.0017(9) 0.0134(9) -0.0013(8)
C70 0.0521(12) 0.0255(10) 0.0429(12) 0.0003(8) 0.0272(10) 0.0043(8)
C71 0.0474(11) 0.0330(10) 0.0410(12) 0.0090(9) 0.0222(10) 0.0050(9)
C72 0.0314(9) 0.0308(10) 0.0329(10) 0.0074(8) 0.0079(8) 0.0010(7)
N9 0.0698(14) 0.0736(15) 0.0587(14) -0.0052(12) -0.0052(12) 0.0127(12)
C73 0.0429(11) 0.0522(13) 0.0380(12) 0.0070(11) 0.0055(10) 0.0069(10)
C74 0.0563(13) 0.0538(14) 0.0419(13) 0.0099(11) 0.0094(11) 0.0066(11)
N10 0.0434(9) 0.0537(11) 0.0414(11) 0.0048(9) 0.0130(8) 0.0037(8)
C75 0.0341(10) 0.0400(11) 0.0359(11) 0.0016(9) 0.0046(9) 0.0059(8)
C76 0.0295(10) 0.0878(18) 0.0616(16) 0.0185(14) 0.0127(11) 0.0014(11)

loop_
_atom_type_symbol
_atom_type_description
_atom_type_scat_dispersion_real
_atom_type_scat_dispersion_imag
_atom_type_scat_source
C C 0.0033 0.0016 'International Tables Vol C Tables 4.2.6.8 and 6.1.1.4'
H H 0.0000 0.0000 'International Tables Vol C Tables 4.2.6.8 and 6.1.1.4'
B B 0.0013 0.0007 'International Tables Vol C Tables 4.2.6.8 and 6.1.1.4'
N N 0.0061 0.0033 'International Tables Vol C Tables 4.2.6.8 and 6.1.1.4'
Fe Fe 0.3463 0.8444 'International Tables Vol C Tables 4.2.6.8 and 6.1.1.4'

loop_
_geom_angle_atom_site_label_1
_geom_angle_atom_site_label_2
_geom_angle_atom_site_label_3
_geom_angle
_geom_angle_site_symmetry_1
_geom_angle_site_symmetry_3
_geom_angle_publ_flag
N7 Fe N3 174.84(6) . . ?
N7 Fe N2 95.82(6) . . ?
N3 Fe N2 80.39(6) . . ?
N7 Fe N6 81.10(6) . . ?
N3 Fe N6 95.09(5) . . ?
N2 Fe N6 86.02(6) . . ?
N7 Fe N8 89.79(6) . . ?
N3 Fe N8 93.79(5) . . ?
N2 Fe N8 91.54(6) . . ?
N6 Fe N8 170.27(6) . . ?
N7 Fe N4 93.64(6) . . ?
N3 Fe N4 89.85(6) . . ?
N2 Fe N4 169.25(6) . . ?
N6 Fe N4 90.41(6) . . ?
N8 Fe N4 93.60(6) . . ?
C3 N1 C2 109.63(15) . . ?
C3 N1 H1N 125.2 . . ?
C2 N1 H1N 125.2 . . ?
C2 N2 C4 105.55(14) . . ?
C2 N2 Fe 141.63(12) . . ?
C4 N2 Fe 112.63(11) . . ?
C5 N3 C6 117.65(14) . . ?
C5 N3 Fe 117.24(11) . . ?
C6 N3 Fe 125.10(11) . . ?
C8 N4 C12 116.20(15) . . ?
C8 N4 Fe 124.64(12) . . ?
C12 N4 Fe 119.10(11) . . ?
C14 N5 C15 109.88(14) . . ?
C14 N5 H5N 125.1 . . ?
C15 N5 H5N 125.1 . . ?
C14 N6 C16 105.86(14) . . ?
C14 N6 Fe 142.92(12) . . ?
C16 N6 Fe 110.76(10) . . ?
C17 N7 C18 115.95(14) . . ?
C17 N7 Fe 118.23(11) . . ?
C18 N7 Fe 125.80(11) . . ?
C24 N8 C20 117.06(15) . . ?
C24 N8 Fe 118.88(12) . . ?
C20 N8 Fe 124.06(12) . . ?
C2 C1 H1A 109.5 . . ?
C2 C1 H1B 109.5 . . ?
H1A C1 H1B 109.5 . . ?
C2 C1 H1C 109.5 . . ?
H1A C1 H1C 109.5 . . ?
H1B C1 H1C 109.5 . . ?
N2 C2 N1 109.83(15) . . ?
N2 C2 C1 128.49(17) . . ?
N1 C2 C1 121.58(16) . . ?
N1 C3 C4 105.22(15) . . ?
N1 C3 H3 127.4 . . ?
C4 C3 H3 127.4 . . ?
C3 C4 N2 109.72(15) . . ?
C3 C4 C5 136.22(16) . . ?
N2 C4 C5 114.05(15) . . ?
N3 C5 C4 115.16(15) . . ?
N3 C5 H5 122.4 . . ?
C4 C5 H5 122.4 . . ?
N3 C6 C7 110.53(13) . . ?
N3 C6 H6A 109.5 . . ?
C7 C6 H6A 109.5 . . ?
N3 C6 H6B 109.5 . . ?
C7 C6 H6B 109.5 . . ?
H6A C6 H6B 108.1 . . ?
C8 C7 C6 110.87(13) . . ?
C8 C7 H7A 109.5 . . ?
C6 C7 H7A 109.5 . . ?
C8 C7 H7B 109.5 . . ?
C6 C7 H7B 109.5 . . ?
H7A C7 H7B 108.1 . . ?
N4 C8 C9 121.99(18) . . ?
N4 C8 C7 118.91(16) . . ?
C9 C8 C7 118.78(16) . . ?
C10 C9 C8 120.31(18) . . ?
C10 C9 H9 119.8 . . ?
C8 C9 H9 119.8 . . ?
C9 C10 C11 117.91(17) . . ?
C9 C10 H10 121.0 . . ?
C11 C10 H10 121.0 . . ?
C12 C11 C10 118.83(19) . . ?
C12 C11 H11 120.6 . . ?
C10 C11 H11 120.6 . . ?
C11 C12 N4 124.69(18) . . ?
C11 C12 H12 117.7 . . ?
N4 C12 H12 117.7 . . ?
C14 C13 H13A 109.5 . . ?
C14 C13 H13B 109.5 . . ?
H13A C13 H13B 109.5 . . ?
C14 C13 H13C 109.5 . . ?
H13A C13 H13C 109.5 . . ?
H13B C13 H13C 109.5 . . ?
N6 C14 N5 109.48(14) . . ?
N6 C14 C13 128.24(15) . . ?
N5 C14 C13 122.28(14) . . ?
C16 C15 N5 104.69(15) . . ?
C16 C15 H15 127.7 . . ?
N5 C15 H15 127.7 . . ?
C15 C16 N6 110.03(15) . . ?
C15 C16 C17 134.01(16) . . ?
N6 C16 C17 115.68(14) . . ?
N7 C17 C16 113.49(14) . . ?
N7 C17 H17 123.3 . . ?
C16 C17 H17 123.3 . . ?
N7 C18 C19 108.90(13) . . ?
N7 C18 H18A 109.9 . . ?
C19 C18 H18A 109.9 . . ?
N7 C18 H18B 109.9 . . ?
C19 C18 H18B 109.9 . . ?
H18A C18 H18B 108.3 . . ?
C20 C19 C18 111.82(14) . . ?
C20 C19 H19A 109.3 . . ?
C18 C19 H19A 109.3 . . ?
C20 C19 H19B 109.3 . . ?
C18 C19 H19B 109.3 . . ?
H19A C19 H19B 107.9 . . ?
N8 C20 C21 121.98(16) . . ?
N8 C20 C19 118.96(15) . . ?
C21 C20 C19 118.91(15) . . ?
C22 C21 C20 119.59(16) . . ?
C22 C21 H21 120.2 . . ?
C20 C21 H21 120.2 . . ?
C21 C22 C23 118.93(17) . . ?
C21 C22 H22 120.5 . . ?
C23 C22 H22 120.5 . . ?
C24 C23 C22 118.88(17) . . ?
C24 C23 H23 120.6 . . ?
C22 C23 H23 120.6 . . ?
N8 C24 C23 123.40(16) . . ?
N8 C24 H24 118.3 . . ?
C23 C24 H24 118.3 . . ?
C37 B1 C25 112.48(14) . . ?
C37 B1 C43 109.91(14) . . ?
C25 B1 C43 104.52(13) . . ?
C37 B1 C31 104.03(13) . . ?
C25 B1 C31 110.40(13) . . ?
C43 B1 C31 115.74(14) . . ?
C26 C25 C30 115.39(16) . . ?
C26 C25 B1 122.83(15) . . ?
C30 C25 B1 121.40(15) . . ?
C27 C26 C25 122.49(17) . . ?
C27 C26 H26 118.8 . . ?
C25 C26 H26 118.8 . . ?
C26 C27 C28 119.85(18) . . ?
C26 C27 H27 120.1 . . ?
C28 C27 H27 120.1 . . ?
C29 C28 C27 118.70(18) . . ?
C29 C28 H28 120.6 . . ?
C27 C28 H28 120.6 . . ?
C30 C29 C28 120.18(17) . . ?
C30 C29 H29 119.9 . . ?
C28 C29 H29 119.9 . . ?
C29 C30 C25 123.38(17) . . ?
C29 C30 H30 118.3 . . ?
C25 C30 H30 118.3 . . ?
C32 C31 C36 115.04(17) . . ?
C32 C31 B1 122.98(16) . . ?
C36 C31 B1 121.51(15) . . ?
C33 C32 C31 123.57(18) . . ?
C33 C32 H32 118.2 . . ?
C31 C32 H32 118.2 . . ?
C32 C33 C34 120.55(18) . . ?
C32 C33 H33 119.7 . . ?
C34 C33 H33 119.7 . . ?
C33 C34 C35 118.16(18) . . ?
C33 C34 H34 120.9 . . ?
C35 C34 H34 120.9 . . ?
C36 C35 C34 120.22(18) . . ?
C36 C35 H35 119.9 . . ?
C34 C35 H35 119.9 . . ?
C35 C36 C31 122.40(18) . . ?
C35 C36 H36 118.8 . . ?
C31 C36 H36 118.8 . . ?
C38 C37 C42 113.10(15) . . ?
C38 C37 B1 124.19(15) . . ?
C42 C37 B1 122.45(15) . . ?
C39 C38 C37 124.81(17) . . ?
C39 C38 H38 117.6 . . ?
C37 C38 H38 117.6 . . ?
C38 C39 C40 119.88(18) . . ?
C38 C39 H39 120.1 . . ?
C40 C39 H39 120.1 . . ?
C39 C40 C41 118.58(17) . . ?
C39 C40 H40 120.7 . . ?
C41 C40 H40 120.7 . . ?
C42 C41 C40 120.07(18) . . ?
C42 C41 H41 120.0 . . ?
C40 C41 H41 120.0 . . ?
C41 C42 C37 123.52(17) . . ?
C41 C42 H42 118.2 . . ?
C37 C42 H42 118.2 . . ?
C48 C43 C44 113.51(15) . . ?
C48 C43 B1 126.89(15) . . ?
C44 C43 B1 119.18(15) . . ?
C45 C44 C43 123.49(17) . . ?
C45 C44 H44 118.3 . . ?
C43 C44 H44 118.3 . . ?
C44 C45 C46 119.95(18) . . ?
C44 C45 H45 120.0 . . ?
C46 C45 H45 120.0 . . ?
C47 C46 C45 118.90(17) . . ?
C47 C46 H46 120.5 . . ?
C45 C46 H46 120.5 . . ?
C48 C47 C46 119.26(18) . . ?
C48 C47 H47 120.4 . . ?
C46 C47 H47 120.4 . . ?
C47 C48 C43 124.70(17) . . ?
C47 C48 H48 117.6 . . ?
C43 C48 H48 117.6 . . ?
C55 B2 C67 108.82(14) . . ?
C55 B2 C49 108.16(13) . . ?
C67 B2 C49 111.33(14) . . ?
C55 B2 C61 111.02(13) . . ?
C67 B2 C61 108.24(13) . . ?
C49 B2 C61 109.28(14) . . ?
C50 C49 C54 113.85(17) . . ?
C50 C49 B2 123.91(16) . . ?
C54 C49 B2 122.20(16) . . ?
C49 C50 C51 123.50(18) . . ?
C49 C50 H50 118.3 . . ?
C51 C50 H50 118.3 . . ?
C52 C51 C50 119.84(19) . . ?
C52 C51 H51 120.1 . . ?
C50 C51 H51 120.1 . . ?
C51 C52 C53 118.51(18) . . ?
C51 C52 H52 120.7 . . ?
C53 C52 H52 120.7 . . ?
C54 C53 C52 120.12(19) . . ?
C54 C53 H53 119.9 . . ?
C52 C53 H53 119.9 . . ?
C53 C54 C49 124.16(18) . . ?
C53 C54 H54 117.9 . . ?
C49 C54 H54 117.9 . . ?
C56 C55 C60 115.26(17) . . ?
C56 C55 B2 121.06(15) . . ?
C60 C55 B2 123.62(15) . . ?
C57 C56 C55 123.35(17) . . ?
C57 C56 H56 118.3 . . ?
C55 C56 H56 118.3 . . ?
C56 C57 C58 120.45(17) . . ?
C56 C57 H57 119.8 . . ?
C58 C57 H57 119.8 . . ?
C57 C58 C59 119.01(17) . . ?
C57 C58 H58 120.5 . . ?
C59 C58 H58 120.5 . . ?
C60 C59 C58 119.45(16) . . ?
C60 C59 H59 120.3 . . ?
C58 C59 H59 120.3 . . ?
C59 C60 C55 122.46(16) . . ?
C59 C60 H60 118.8 . . ?
C55 C60 H60 118.8 . . ?
C62 C61 C66 115.26(16) . . ?
C62 C61 B2 125.03(15) . . ?
C66 C61 B2 119.69(15) . . ?
C63 C62 C61 122.20(17) . . ?
C63 C62 H62 118.9 . . ?
C61 C62 H62 118.9 . . ?
C62 C63 C64 122.33(17) . . ?
C62 C63 H63 118.8 . . ?
C64 C63 H63 118.8 . . ?
C65 C64 C63 116.49(16) . . ?
C65 C64 H64 121.8 . . ?
C63 C64 H64 121.8 . . ?
C66 C65 C64 121.42(18) . . ?
C66 C65 H65 119.3 . . ?
C64 C65 H65 119.3 . . ?
C65 C66 C61 122.29(17) . . ?
C65 C66 H66 118.9 . . ?
C61 C66 H66 118.9 . . ?
C68 C67 C72 115.43(16) . . ?
C68 C67 B2 120.49(15) . . ?
C72 C67 B2 124.02(16) . . ?
C67 C68 C69 122.39(17) . . ?
C67 C68 H68 118.8 . . ?
C69 C68 H68 118.8 . . ?
C70 C69 C68 121.17(18) . . ?
C70 C69 H69 119.4 . . ?
C68 C69 H69 119.4 . . ?
C69 C70 C71 117.29(17) . . ?
C69 C70 H70 121.4 . . ?
C71 C70 H70 121.4 . . ?
C70 C71 C72 122.28(18) . . ?
C70 C71 H71 118.9 . . ?
C72 C71 H71 118.9 . . ?
C71 C72 C67 121.40(17) . . ?
C71 C72 H72 119.3 . . ?
C67 C72 H72 119.3 . . ?
N9 C73 C74 178.0(2) . . ?
C73 C74 H74A 109.5 . . ?
C73 C74 H74B 109.5 . . ?
H74A C74 H74B 109.5 . . ?
C73 C74 H74C 109.5 . . ?
H74A C74 H74C 109.5 . . ?
H74B C74 H74C 109.5 . . ?
N10 C75 C76 179.2(2) . . ?
C75 C76 H76A 109.5 . . ?
C75 C76 H76B 109.5 . . ?
H76A C76 H76B 109.5 . . ?
C75 C76 H76C 109.5 . . ?
H76A C76 H76C 109.5 . . ?
H76B C76 H76C 109.5 . . ?

loop_
_geom_bond_atom_site_label_1
_geom_bond_atom_site_label_2
_geom_bond_distance
_geom_bond_site_symmetry_2
_geom_bond_publ_flag
Fe N7 1.9470(13) . ?
Fe N3 1.9641(14) . ?
Fe N2 1.9880(15) . ?
Fe N6 1.9978(14) . ?
Fe N8 2.0275(13) . ?
Fe N4 2.0366(14) . ?
N1 C3 1.350(2) . ?
N1 C2 1.353(2) . ?
N1 H1N 0.8800 . ?
N2 C2 1.334(2) . ?
N2 C4 1.3869(19) . ?
N3 C5 1.2812(19) . ?
N3 C6 1.476(2) . ?
N4 C8 1.359(2) . ?
N4 C12 1.363(2) . ?
N5 C14 1.3505(19) . ?
N5 C15 1.369(2) . ?
N5 H5N 0.8800 . ?
N6 C14 1.3276(19) . ?
N6 C16 1.3969(19) . ?
N7 C17 1.2906(18) . ?
N7 C18 1.4697(18) . ?
N8 C24 1.3406(19) . ?
N8 C20 1.3476(19) . ?
C1 C2 1.488(2) . ?
C1 H1A 0.9800 . ?
C1 H1B 0.9800 . ?
C1 H1C 0.9800 . ?
C3 C4 1.375(2) . ?
C3 H3 0.9500 . ?
C4 C5 1.438(2) . ?
C5 H5 0.9500 . ?
C6 C7 1.521(2) . ?
C6 H6A 0.9900 . ?
C6 H6B 0.9900 . ?
C7 C8 1.496(2) . ?
C7 H7A 0.9900 . ?
C7 H7B 0.9900 . ?
C8 C9 1.385(2) . ?
C9 C10 1.377(2) . ?
C9 H9 0.9500 . ?
C10 C11 1.400(2) . ?
C10 H10 0.9500 . ?
C11 C12 1.347(2) . ?
C11 H11 0.9500 . ?
C12 H12 0.9500 . ?
C13 C14 1.484(2) . ?
C13 H13A 0.9800 . ?
C13 H13B 0.9800 . ?
C13 H13C 0.9800 . ?
C15 C16 1.361(2) . ?
C15 H15 0.9500 . ?
C16 C17 1.442(2) . ?
C17 H17 0.9500 . ?
C18 C19 1.528(2) . ?
C18 H18A 0.9900 . ?
C18 H18B 0.9900 . ?
C19 C20 1.493(2) . ?
C19 H19A 0.9900 . ?
C19 H19B 0.9900 . ?
C20 C21 1.389(2) . ?
C21 C22 1.352(2) . ?
C21 H21 0.9500 . ?
C22 C23 1.382(2) . ?
C22 H22 0.9500 . ?
C23 C24 1.364(2) . ?
C23 H23 0.9500 . ?
C24 H24 0.9500 . ?
B1 C37 1.623(2) . ?
B1 C25 1.639(2) . ?
B1 C43 1.641(2) . ?
B1 C31 1.651(2) . ?
C25 C26 1.394(2) . ?
C25 C30 1.404(2) . ?
C26 C27 1.385(2) . ?
C26 H26 0.9500 . ?
C27 C28 1.396(2) . ?
C27 H27 0.9500 . ?
C28 C29 1.389(2) . ?
C28 H28 0.9500 . ?
C29 C30 1.358(2) . ?
C29 H29 0.9500 . ?
C30 H30 0.9500 . ?
C31 C32 1.388(2) . ?
C31 C36 1.401(2) . ?
C32 C33 1.373(2) . ?
C32 H32 0.9500 . ?
C33 C34 1.375(2) . ?
C33 H33 0.9500 . ?
C34 C35 1.398(2) . ?
C34 H34 0.9500 . ?
C35 C36 1.385(2) . ?
C35 H35 0.9500 . ?
C36 H36 0.9500 . ?
C37 C38 1.395(2) . ?
C37 C42 1.413(2) . ?
C38 C39 1.370(2) . ?
C38 H38 0.9500 . ?
C39 C40 1.374(2) . ?
C39 H39 0.9500 . ?
C40 C41 1.391(2) . ?
C40 H40 0.9500 . ?
C41 C42 1.374(2) . ?
C41 H41 0.9500 . ?
C42 H42 0.9500 . ?
C43 C48 1.395(2) . ?
C43 C44 1.401(2) . ?
C44 C45 1.376(2) . ?
C44 H44 0.9500 . ?
C45 C46 1.384(2) . ?
C45 H45 0.9500 . ?
C46 C47 1.384(2) . ?
C46 H46 0.9500 . ?
C47 C48 1.368(2) . ?
C47 H47 0.9500 . ?
C48 H48 0.9500 . ?
B2 C55 1.633(2) . ?
B2 C67 1.636(2) . ?
B2 C49 1.642(2) . ?
B2 C61 1.645(2) . ?
C49 C50 1.384(2) . ?
C49 C54 1.400(2) . ?
C50 C51 1.402(2) . ?
C50 H50 0.9500 . ?
C51 C52 1.376(2) . ?
C51 H51 0.9500 . ?
C52 C53 1.381(3) . ?
C52 H52 0.9500 . ?
C53 C54 1.371(2) . ?
C53 H53 0.9500 . ?
C54 H54 0.9500 . ?
C55 C56 1.402(2) . ?
C55 C60 1.405(2) . ?
C56 C57 1.362(2) . ?
C56 H56 0.9500 . ?
C57 C58 1.380(2) . ?
C57 H57 0.9500 . ?
C58 C59 1.402(2) . ?
C58 H58 0.9500 . ?
C59 C60 1.388(2) . ?
C59 H59 0.9500 . ?
C60 H60 0.9500 . ?
C61 C62 1.395(2) . ?
C61 C66 1.420(2) . ?
C62 C63 1.379(2) . ?
C62 H62 0.9500 . ?
C63 C64 1.399(2) . ?
C63 H63 0.9500 . ?
C64 C65 1.390(2) . ?
C64 H64 0.9500 . ?
C65 C66 1.388(2) . ?
C65 H65 0.9500 . ?
C66 H66 0.9500 . ?
C67 C68 1.392(2) . ?
C67 C72 1.402(2) . ?
C68 C69 1.405(2) . ?
C68 H68 0.9500 . ?
C69 C70 1.362(2) . ?
C69 H69 0.9500 . ?
C70 C71 1.382(2) . ?
C70 H70 0.9500 . ?
C71 C72 1.387(2) . ?
C71 H71 0.9500 . ?
C72 H72 0.9500 . ?
N9 C73 1.123(2) . ?
C73 C74 1.451(3) . ?
C74 H74A 0.9800 . ?
C74 H74B 0.9800 . ?
C74 H74C 0.9800 . ?
N10 C75 1.154(2) . ?
C75 C76 1.436(2) . ?
C76 H76A 0.9800 . ?
C76 H76B 0.9800 . ?
C76 H76C 0.9800 . ?

loop_
_geom_hbond_atom_site_label_D
_geom_hbond_atom_site_label_H
_geom_hbond_atom_site_label_A
_geom_hbond_distance_DH
_geom_hbond_distance_HA
_geom_hbond_distance_DA
_geom_hbond_angle_DHA
_geom_hbond_site_symmetry_A
N1 H1N N10 0.88 2.32 3.117(2) 150.1 .
